data_7013374
loop_
_publ_author_name
'Elena Barreiro'
'Jos\'e S. Casas'
'Mar\'ia D. Couce'
'Agust\'in S\'anchez'
'Jos\'e Sordo'
'Jos\'e M. Varela'
'Ezequiel M. V\'azquez-L\'opez'

_publ_section_title
;
 Au--O Interactions and others in triphenylphosphinegold(I)
 sulfanylpropenoates with diverse structures
;
_journal_issue 24
_journal_name_full 'Dalton Trans.'
_journal_page_first 4754
_journal_page_last 4761
_journal_paper_doi 10.1039/b307192h
_journal_year 2003
_chemical_formula_sum 'C43 H34 Au2 O3 P2 S'
_chemical_formula_weight 1086.64
_chemical_name_common
;
mu-3-(2-furyl)-2-sulfanylpropenoate-1:2kappaS:2kappaO'-
bis(triphenylphosphine-1kappaP,2kappaP)-digold
;
_chemical_name_systematic
;

mu-3-(2-furyl)-2-sulfanylpropenoate-1:2kappaS:2kappaO'-
bis(triphenylphosphine-1kappaP,2kappaP)-digold
;
_space_group_IT_number 14
_symmetry_cell_setting monoclinic
_symmetry_space_group_name_Hall '-P 2ybc'
_symmetry_space_group_name_H-M 'P 1 21/c 1'
_atom_sites_solution_hydrogens geom
_atom_sites_solution_primary direct
_atom_sites_solution_secondary difmap
_audit_creation_method SHELXL-97
_cell_angle_alpha 90.00
_cell_angle_beta 92.495(2)
_cell_angle_gamma 90.00
_cell_formula_units_Z 4
_cell_length_a 9.8209(8)
_cell_length_b 17.8496(15)
_cell_length_c 22.7002(19)
_cell_measurement_temperature 293(2)
_cell_volume 3975.6(6)
_computing_cell_refinement 'Bruker SMART'
_computing_data_collection 'Bruker SMART'
_computing_data_reduction 'Bruker SHELXTL'
_computing_molecular_graphics 'Bruker SHELXTL'
_computing_publication_material 'Bruker SHELXTL'
_computing_structure_refinement 'SHELXL-97 (Sheldrick, 1997)'
_computing_structure_solution 'SHELXS-97 (Sheldrick, 1990)'
_diffrn_ambient_temperature 293(2)
_diffrn_measured_fraction_theta_full 0.930
_diffrn_measured_fraction_theta_max 0.930
_diffrn_measurement_device_type 'CCD area detector'
_diffrn_measurement_method 'phi and omega scans'
_diffrn_radiation_monochromator graphite
_diffrn_radiation_source 'fine-focus sealed tube'
_diffrn_radiation_type MoK\a
_diffrn_radiation_wavelength 0.71073
_diffrn_reflns_av_R_equivalents 0.0924
_diffrn_reflns_av_sigmaI/netI 0.1246
_diffrn_reflns_limit_h_max 12
_diffrn_reflns_limit_h_min -7
_diffrn_reflns_limit_k_max 23
_diffrn_reflns_limit_k_min -23
_diffrn_reflns_limit_l_max 30
_diffrn_reflns_limit_l_min -29
_diffrn_reflns_number 22785
_diffrn_reflns_theta_full 28.11
_diffrn_reflns_theta_max 28.11
_diffrn_reflns_theta_min 1.45
_exptl_absorpt_coefficient_mu 7.543
_exptl_absorpt_correction_T_max 1.000000
_exptl_absorpt_correction_T_min 0.345608
_exptl_absorpt_correction_type multi-scan
_exptl_crystal_colour brown
_exptl_crystal_density_diffrn 1.815
_exptl_crystal_density_method 'not measured'
_exptl_crystal_description prism
_exptl_crystal_F_000 2080
_exptl_crystal_size_max 0.47
_exptl_crystal_size_mid 0.30
_exptl_crystal_size_min 0.15
_refine_diff_density_max 2.855
_refine_diff_density_min -2.632
_refine_diff_density_rms 0.220
_refine_ls_extinction_method none
_refine_ls_goodness_of_fit_ref 0.927
_refine_ls_hydrogen_treatment mixed
_refine_ls_matrix_type full
_refine_ls_number_parameters 460
_refine_ls_number_reflns 9005
_refine_ls_number_restraints 0
_refine_ls_restrained_S_all 0.927
_refine_ls_R_factor_all 0.1160
_refine_ls_R_factor_gt 0.0590
_refine_ls_shift/su_max 0.001
_refine_ls_shift/su_mean 0.000
_refine_ls_structure_factor_coef Fsqd
_refine_ls_weighting_details 'calc w=1/[\s^2^(Fo^2^)+(0.0681P)^2^+0.0000P] where P=(Fo^2^+2Fc^2^)/3'
_refine_ls_weighting_scheme calc
_refine_ls_wR_factor_gt 0.1365
_refine_ls_wR_factor_ref 0.1511
_reflns_number_gt 4929
_reflns_number_total 9005
_reflns_threshold_expression >2sigma(I)
_cod_data_source_file b307192h.txt
_cod_data_source_block 7
_cod_depositor_comments
;
The following automatic conversions were performed:
'_symmetry_cell_setting' value 'Monoclinic' changed to 'monoclinic'
according to '/home/saulius/struct/CIF-dictionaries/cif_core.dic'
dictionary named 'cif_core.dic' version 2.4.1 from 2010-06-29.

Automatic conversion script
Id: cif_fix_enum 1527 2010-12-29 10:47:43Z saulius 
;
_cod_original_sg_symbol_H-M P2(1)/c
_cod_database_code 7013374

loop_
_symmetry_equiv_pos_as_xyz
'x, y, z'
'-x, y+1/2, -z+1/2'
'-x, -y, -z'
'x, -y-1/2, z-1/2'

loop_
_atom_site_label
_atom_site_type_symbol
_atom_site_fract_x
_atom_site_fract_y
_atom_site_fract_z
_atom_site_U_iso_or_equiv
_atom_site_adp_type
_atom_site_occupancy
_atom_site_symmetry_multiplicity
_atom_site_calc_flag
_atom_site_refinement_flags
_atom_site_disorder_assembly
_atom_site_disorder_group
Au1 Au 0.18402(5) 0.58132(2) 0.408569(18) 0.05065(15) Uani 1 1 d . . .
Au2 Au 0.41902(5) 0.62967(2) 0.340463(18) 0.04777(15) Uani 1 1 d . . .
S1 S 0.3638(3) 0.66364(16) 0.43627(11) 0.0458(6) Uani 1 1 d . . .
O11 O 0.0655(8) 0.7027(5) 0.4261(4) 0.085(3) Uani 1 1 d . . .
O12 O 0.0849(10) 0.8247(6) 0.4308(5) 0.099(3) Uani 1 1 d . . .
O3 O 0.5538(12) 0.9007(5) 0.4268(5) 0.108(4) Uani 1 1 d . . .
C1 C 0.1356(14) 0.7616(7) 0.4266(5) 0.062(3) Uani 1 1 d . . .
C2 C 0.2882(11) 0.7531(6) 0.4286(4) 0.041(2) Uani 1 1 d . . .
C3 C 0.3660(12) 0.8163(7) 0.4298(5) 0.063(3) Uani 1 1 d . . .
H3 H 0.3161 0.8603 0.4332 0.075 Uiso 1 1 calc R . .
C4 C 0.5110(13) 0.8282(7) 0.4268(5) 0.058(3) Uani 1 1 d . . .
C5 C 0.6178(14) 0.7828(7) 0.4197(5) 0.063(3) Uani 1 1 d . . .
H5 H 0.6150 0.7309 0.4164 0.075 Uiso 1 1 calc R . .
C6 C 0.7374(16) 0.8291(10) 0.4179(7) 0.085(5) Uani 1 1 d . . .
H6 H 0.8265 0.8129 0.4136 0.102 Uiso 1 1 calc R . .
C7 C 0.6992(18) 0.8944(13) 0.4230(9) 0.119(7) Uani 1 1 d . . .
H7 H 0.7580 0.9353 0.4243 0.143 Uiso 1 1 calc R . .
P1 P 0.0595(3) 0.48264(15) 0.37635(12) 0.0444(7) Uani 1 1 d . . .
C111 C -0.1168(11) 0.4852(6) 0.3968(4) 0.044(3) Uani 1 1 d . . .
C112 C -0.2166(12) 0.4390(6) 0.3707(5) 0.056(3) Uani 1 1 d . . .
H112 H -0.1941 0.4055 0.3413 0.067 Uiso 1 1 calc R . .
C113 C -0.3474(12) 0.4433(7) 0.3884(6) 0.063(3) Uani 1 1 d . . .
H113 H -0.4124 0.4110 0.3715 0.076 Uiso 1 1 calc R . .
C114 C -0.3849(12) 0.4917(8) 0.4288(5) 0.061(3) Uani 1 1 d . . .
H114 H -0.4756 0.4943 0.4388 0.074 Uiso 1 1 calc R . .
C115 C -0.2923(14) 0.5368(8) 0.4553(5) 0.068(4) Uani 1 1 d . . .
H115 H -0.3185 0.5691 0.4848 0.082 Uiso 1 1 calc R . .
C116 C -0.1568(12) 0.5361(7) 0.4390(4) 0.056(3) Uani 1 1 d . . .
H116 H -0.0939 0.5693 0.4563 0.067 Uiso 1 1 calc R . .
C121 C 0.1317(12) 0.3945(6) 0.4016(4) 0.046(3) Uani 1 1 d . . .
C122 C 0.0610(12) 0.3448(6) 0.4381(4) 0.053(3) Uani 1 1 d . . .
H122 H -0.0275 0.3552 0.4487 0.064 Uiso 1 1 calc R . .
C123 C 0.1262(15) 0.2815(7) 0.4574(5) 0.066(4) Uani 1 1 d . . .
H123 H 0.0803 0.2480 0.4808 0.079 Uiso 1 1 calc R . .
C124 C 0.2586(15) 0.2655(8) 0.4432(5) 0.069(4) Uani 1 1 d . . .
H124 H 0.3005 0.2214 0.4562 0.083 Uiso 1 1 calc R . .
C125 C 0.3264(13) 0.3150(7) 0.4101(6) 0.067(3) Uani 1 1 d . . .
H125 H 0.4168 0.3056 0.4018 0.080 Uiso 1 1 calc R . .
C126 C 0.2645(12) 0.3781(7) 0.3886(5) 0.056(3) Uani 1 1 d . . .
H126 H 0.3121 0.4106 0.3649 0.067 Uiso 1 1 calc R . .
C131 C 0.0577(10) 0.4738(6) 0.2961(4) 0.042(2) Uani 1 1 d . . .
C132 C 0.0398(12) 0.4056(7) 0.2682(5) 0.057(3) Uani 1 1 d . . .
H132 H 0.0314 0.3618 0.2899 0.068 Uiso 1 1 calc R . .
C133 C 0.0346(13) 0.4039(8) 0.2072(5) 0.066(4) Uani 1 1 d . . .
H133 H 0.0266 0.3579 0.1881 0.080 Uiso 1 1 calc R . .
C134 C 0.0408(13) 0.4678(8) 0.1741(5) 0.066(4) Uani 1 1 d . . .
H134 H 0.0302 0.4655 0.1332 0.080 Uiso 1 1 calc R . .
C135 C 0.0624(13) 0.5340(8) 0.2014(6) 0.069(4) Uani 1 1 d . . .
H135 H 0.0730 0.5769 0.1787 0.082 Uiso 1 1 calc R . .
C136 C 0.0693(11) 0.5399(6) 0.2620(5) 0.053(3) Uani 1 1 d . . .
H136 H 0.0812 0.5862 0.2802 0.064 Uiso 1 1 calc R . .
P2 P 0.5052(3) 0.60082(17) 0.25248(12) 0.0479(7) Uani 1 1 d . . .
C211 C 0.5301(11) 0.5006(6) 0.2406(4) 0.045(3) Uani 1 1 d . . .
C212 C 0.4194(13) 0.4538(7) 0.2464(5) 0.065(3) Uani 1 1 d . . .
H212 H 0.3397 0.4744 0.2600 0.078 Uiso 1 1 calc R . .
C213 C 0.4201(14) 0.3779(7) 0.2331(6) 0.073(4) Uani 1 1 d . . .
H213 H 0.3432 0.3479 0.2356 0.087 Uiso 1 1 calc R . .
C214 C 0.5438(16) 0.3501(7) 0.2157(6) 0.075(4) Uani 1 1 d . . .
H214 H 0.5500 0.2997 0.2059 0.090 Uiso 1 1 calc R . .
C215 C 0.6555(14) 0.3937(7) 0.2127(6) 0.070(4) Uani 1 1 d . . .
H215 H 0.7375 0.3723 0.2024 0.085 Uiso 1 1 calc R . .
C216 C 0.6496(12) 0.4704(7) 0.2248(5) 0.057(3) Uani 1 1 d . . .
H216 H 0.7267 0.5003 0.2220 0.068 Uiso 1 1 calc R . .
C221 C 0.6735(12) 0.6438(6) 0.2505(5) 0.053(3) Uani 1 1 d . . .
C222 C 0.7506(14) 0.6552(7) 0.3026(5) 0.062(3) Uani 1 1 d . . .
H222 H 0.7150 0.6393 0.3378 0.074 Uiso 1 1 calc R . .
C223 C 0.8736(14) 0.6881(7) 0.3047(6) 0.067(3) Uani 1 1 d . . .
H223 H 0.9220 0.6947 0.3404 0.080 Uiso 1 1 calc R . .
C224 C 0.9257(14) 0.7114(7) 0.2537(7) 0.075(4) Uani 1 1 d . . .
H224 H 1.0107 0.7344 0.2546 0.089 Uiso 1 1 calc R . .
C225 C 0.8551(14) 0.7017(8) 0.1997(7) 0.078(4) Uani 1 1 d . . .
H225 H 0.8930 0.7179 0.1651 0.093 Uiso 1 1 calc R . .
C226 C 0.7252(15) 0.6671(7) 0.1977(5) 0.070(4) Uani 1 1 d . . .
H226 H 0.6762 0.6602 0.1621 0.085 Uiso 1 1 calc R . .
C231 C 0.4061(13) 0.6346(6) 0.1877(4) 0.056(3) Uani 1 1 d . . .
C232 C 0.4140(17) 0.6011(9) 0.1329(5) 0.092(5) Uani 1 1 d . . .
H232 H 0.4706 0.5598 0.1286 0.111 Uiso 1 1 calc R . .
C233 C 0.341(2) 0.6275(12) 0.0854(6) 0.119(7) Uani 1 1 d . . .
H233 H 0.3483 0.6045 0.0489 0.143 Uiso 1 1 calc R . .
C234 C 0.2566(19) 0.6864(10) 0.0903(7) 0.101(6) Uani 1 1 d . . .
H234 H 0.2058 0.7039 0.0576 0.121 Uiso 1 1 calc R . .
C235 C 0.2468(16) 0.7200(8) 0.1433(8) 0.096(5) Uani 1 1 d . . .
H235 H 0.1900 0.7613 0.1466 0.115 Uiso 1 1 calc R . .
C236 C 0.3198(14) 0.6939(7) 0.1927(6) 0.072(4) Uani 1 1 d . . .
H236 H 0.3100 0.7168 0.2291 0.086 Uiso 1 1 calc R . .

loop_
_atom_site_aniso_label
_atom_site_aniso_U_11
_atom_site_aniso_U_22
_atom_site_aniso_U_33
_atom_site_aniso_U_23
_atom_site_aniso_U_13
_atom_site_aniso_U_12
Au1 0.0540(3) 0.0425(3) 0.0561(3) -0.0109(2) 0.0093(2) -0.0136(2)
Au2 0.0508(3) 0.0400(3) 0.0531(2) -0.0056(2) 0.0092(2) 0.0015(2)
S1 0.0423(16) 0.0411(16) 0.0535(14) -0.0059(13) -0.0027(13) -0.0013(13)
O11 0.037(5) 0.079(7) 0.140(8) -0.043(6) 0.007(5) -0.005(5)
O12 0.061(7) 0.078(8) 0.158(10) 0.017(7) 0.014(6) 0.007(6)
O3 0.098(9) 0.048(6) 0.179(11) -0.001(7) 0.007(8) -0.023(6)
C1 0.071(10) 0.037(7) 0.079(8) -0.012(6) 0.000(7) 0.002(7)
C2 0.046(7) 0.035(6) 0.043(5) -0.008(5) 0.000(5) -0.004(5)
C3 0.054(8) 0.044(7) 0.090(9) -0.008(6) 0.020(7) 0.011(6)
C4 0.062(9) 0.048(8) 0.065(7) 0.003(6) 0.006(6) -0.004(7)
C5 0.067(9) 0.056(8) 0.065(7) -0.003(6) -0.005(7) 0.002(7)
C6 0.064(10) 0.095(13) 0.097(11) 0.032(10) 0.014(8) -0.006(10)
C7 0.060(12) 0.129(17) 0.168(18) 0.026(15) 0.006(12) -0.041(12)
P1 0.0453(18) 0.0359(16) 0.0523(15) -0.0071(13) 0.0067(13) -0.0068(13)
C111 0.046(7) 0.036(6) 0.049(6) -0.001(5) -0.008(5) 0.000(5)
C112 0.055(8) 0.052(7) 0.061(7) -0.012(6) 0.005(6) -0.010(6)
C113 0.039(7) 0.064(9) 0.086(8) -0.004(7) -0.003(7) -0.013(6)
C114 0.036(7) 0.082(10) 0.066(7) 0.012(7) 0.017(6) 0.009(7)
C115 0.061(9) 0.077(10) 0.068(7) -0.014(7) 0.018(7) 0.006(8)
C116 0.049(8) 0.062(8) 0.056(6) -0.022(6) -0.002(6) 0.001(6)
C121 0.049(7) 0.043(7) 0.046(5) -0.006(5) -0.005(5) -0.007(5)
C122 0.059(8) 0.047(7) 0.053(6) -0.004(6) -0.002(6) -0.004(6)
C123 0.088(11) 0.048(8) 0.062(7) 0.016(6) 0.007(7) 0.000(7)
C124 0.077(10) 0.058(9) 0.071(8) 0.014(7) 0.000(7) 0.011(7)
C125 0.057(9) 0.055(8) 0.087(9) 0.005(7) -0.007(7) 0.012(7)
C126 0.050(8) 0.050(7) 0.068(7) 0.005(6) 0.008(6) 0.002(6)
C131 0.035(6) 0.032(6) 0.059(6) -0.002(5) 0.004(5) 0.005(5)
C132 0.065(8) 0.050(8) 0.057(6) -0.010(6) 0.008(6) 0.000(6)
C133 0.068(9) 0.069(9) 0.063(7) -0.022(7) 0.008(7) -0.005(7)
C134 0.077(10) 0.073(10) 0.050(6) -0.008(7) 0.005(6) 0.007(8)
C135 0.069(9) 0.062(9) 0.075(8) 0.019(7) 0.008(7) 0.011(7)
C136 0.054(8) 0.042(7) 0.065(7) 0.002(6) 0.014(6) 0.003(6)
P2 0.0535(19) 0.0417(17) 0.0492(15) -0.0009(13) 0.0087(14) 0.0055(14)
C211 0.038(6) 0.050(7) 0.049(6) 0.002(5) 0.008(5) -0.001(5)
C212 0.056(8) 0.062(9) 0.079(8) 0.007(7) 0.022(7) 0.005(7)
C213 0.066(10) 0.036(7) 0.116(11) -0.005(7) 0.004(8) 0.006(7)
C214 0.091(12) 0.035(7) 0.095(10) -0.007(7) -0.027(9) 0.008(8)
C215 0.062(9) 0.055(9) 0.094(9) -0.011(7) -0.001(8) 0.026(7)
C216 0.042(7) 0.057(8) 0.071(7) -0.003(6) -0.001(6) 0.009(6)
C221 0.057(8) 0.036(7) 0.067(7) -0.003(5) 0.015(6) -0.001(5)
C222 0.067(9) 0.051(8) 0.068(8) 0.000(6) 0.007(7) 0.004(7)
C223 0.061(9) 0.061(9) 0.077(9) -0.011(7) -0.001(7) -0.001(7)
C224 0.053(9) 0.043(8) 0.128(12) 0.010(8) 0.003(9) 0.000(6)
C225 0.060(10) 0.076(10) 0.098(10) 0.029(8) 0.017(8) -0.002(8)
C226 0.084(10) 0.059(8) 0.069(8) 0.017(7) 0.016(7) 0.001(8)
C231 0.075(9) 0.042(7) 0.048(6) -0.002(5) -0.012(6) 0.003(6)
C232 0.124(14) 0.092(12) 0.061(8) -0.003(8) 0.005(9) 0.038(10)
C233 0.143(18) 0.150(19) 0.061(9) 0.005(10) -0.035(10) 0.026(15)
C234 0.128(16) 0.089(13) 0.082(11) 0.022(10) -0.028(10) 0.028(11)
C235 0.075(11) 0.064(10) 0.146(15) 0.020(11) -0.015(11) 0.018(8)
C236 0.072(10) 0.050(8) 0.091(9) -0.007(7) -0.017(8) 0.018(7)

loop_
_atom_type_symbol
_atom_type_description
_atom_type_scat_dispersion_real
_atom_type_scat_dispersion_imag
_atom_type_scat_source
C C 0.0033 0.0016 'International Tables Vol C Tables 4.2.6.8 and 6.1.1.4'
H H 0.0000 0.0000 'International Tables Vol C Tables 4.2.6.8 and 6.1.1.4'
O O 0.0106 0.0060 'International Tables Vol C Tables 4.2.6.8 and 6.1.1.4'
P P 0.1023 0.0942 'International Tables Vol C Tables 4.2.6.8 and 6.1.1.4'
Au Au -2.0133 8.8022 'International Tables Vol C Tables 4.2.6.8 and 6.1.1.4'
S S 0.1246 0.1234 'International Tables Vol C Tables 4.2.6.8 and 6.1.1.4'

loop_
_geom_angle_atom_site_label_1
_geom_angle_atom_site_label_2
_geom_angle_atom_site_label_3
_geom_angle
_geom_angle_site_symmetry_1
_geom_angle_site_symmetry_3
_geom_angle_publ_flag
P1 Au1 S1 164.58(10) . . ?
P1 Au1 O11 118.7(2) . . ?
S1 Au1 O11 76.5(2) . . ?
P1 Au1 Au2 118.92(7) . . ?
S1 Au1 Au2 50.73(7) . . ?
O11 Au1 Au2 102.1(2) . . ?
P2 Au2 S1 171.34(11) . . ?
P2 Au2 Au1 136.43(8) . . ?
S1 Au2 Au1 51.25(7) . . ?
C2 S1 Au2 104.8(3) . . ?
C2 S1 Au1 103.3(4) . . ?
Au2 S1 Au1 78.02(8) . . ?
C1 O11 Au1 117.9(8) . . ?
C4 O3 C7 103.5(13) . . ?
O12 C1 O11 122.7(13) . . ?
O12 C1 C2 119.5(12) . . ?
O11 C1 C2 117.5(11) . . ?
C3 C2 C1 118.3(10) . . ?
C3 C2 S1 120.9(9) . . ?
C1 C2 S1 120.5(8) . . ?
C2 C3 C4 132.4(11) . . ?
C5 C4 O3 109.4(12) . . ?
C5 C4 C3 134.0(12) . . ?
O3 C4 C3 116.4(12) . . ?
C4 C5 C6 107.4(13) . . ?
C7 C6 C5 106.8(16) . . ?
C6 C7 O3 112.7(16) . . ?
C121 P1 C111 107.9(5) . . ?
C121 P1 C131 103.1(5) . . ?
C111 P1 C131 106.9(5) . . ?
C121 P1 Au1 112.2(4) . . ?
C111 P1 Au1 114.1(3) . . ?
C131 P1 Au1 111.9(3) . . ?
C116 C111 C112 117.8(11) . . ?
C116 C111 P1 119.7(8) . . ?
C112 C111 P1 122.5(8) . . ?
C113 C112 C111 119.7(11) . . ?
C114 C113 C112 122.3(12) . . ?
C113 C114 C115 120.0(12) . . ?
C114 C115 C116 120.9(11) . . ?
C111 C116 C115 119.3(11) . . ?
C126 C121 C122 119.0(11) . . ?
C126 C121 P1 118.5(9) . . ?
C122 C121 P1 122.3(9) . . ?
C123 C122 C121 118.2(12) . . ?
C122 C123 C124 122.1(12) . . ?
C125 C124 C123 119.0(12) . . ?
C124 C125 C126 121.1(13) . . ?
C125 C126 C121 120.6(12) . . ?
C132 C131 C136 119.7(10) . . ?
C132 C131 P1 121.9(8) . . ?
C136 C131 P1 118.3(8) . . ?
C131 C132 C133 118.5(11) . . ?
C134 C133 C132 122.1(12) . . ?
C135 C134 C133 119.2(11) . . ?
C134 C135 C136 121.7(12) . . ?
C135 C136 C131 118.7(11) . . ?
C221 P2 C211 106.3(5) . . ?
C221 P2 C231 107.0(5) . . ?
C211 P2 C231 105.9(5) . . ?
C221 P2 Au2 107.4(4) . . ?
C211 P2 Au2 114.3(3) . . ?
C231 P2 Au2 115.3(4) . . ?
C216 C211 C212 118.7(11) . . ?
C216 C211 P2 123.4(9) . . ?
C212 C211 P2 117.8(9) . . ?
C211 C212 C213 123.9(12) . . ?
C214 C213 C212 115.1(13) . . ?
C215 C214 C213 122.3(12) . . ?
C214 C215 C216 120.9(12) . . ?
C211 C216 C215 119.0(12) . . ?
C226 C221 C222 119.0(12) . . ?
C226 C221 P2 120.9(10) . . ?
C222 C221 P2 120.1(9) . . ?
C223 C222 C221 123.3(12) . . ?
C222 C223 C224 118.6(13) . . ?
C223 C224 C225 121.6(13) . . ?
C224 C225 C226 119.7(13) . . ?
C221 C226 C225 117.8(13) . . ?
C236 C231 C232 118.0(11) . . ?
C236 C231 P2 120.0(9) . . ?
C232 C231 P2 122.0(10) . . ?
C233 C232 C231 121.0(15) . . ?
C234 C233 C232 120.9(16) . . ?
C233 C234 C235 119.3(15) . . ?
C234 C235 C236 121.2(14) . . ?
C231 C236 C235 119.6(13) . . ?

loop_
_geom_bond_atom_site_label_1
_geom_bond_atom_site_label_2
_geom_bond_distance
_geom_bond_site_symmetry_2
_geom_bond_publ_flag
Au1 P1 2.248(3) . ?
Au1 S1 2.361(3) . ?
Au1 O11 2.499(9) . ?
Au1 Au2 2.9617(6) . ?
Au2 P2 2.262(3) . ?
Au2 S1 2.344(3) . ?
S1 C2 1.767(11) . ?
O11 C1 1.255(14) . ?
O12 C1 1.238(14) . ?
O3 C4 1.359(14) . ?
O3 C7 1.439(19) . ?
C1 C2 1.506(17) . ?
C2 C3 1.362(15) . ?
C3 C4 1.445(16) . ?
C4 C5 1.341(16) . ?
C5 C6 1.439(19) . ?
C6 C7 1.23(2) . ?
P1 C121 1.809(11) . ?
P1 C111 1.812(11) . ?
P1 C131 1.828(10) . ?
C111 C116 1.389(13) . ?
C111 C112 1.394(14) . ?
C112 C113 1.365(15) . ?
C113 C114 1.324(16) . ?
C114 C115 1.338(17) . ?
C115 C116 1.397(16) . ?
C121 C126 1.381(15) . ?
C121 C122 1.416(15) . ?
C122 C123 1.362(16) . ?
C123 C124 1.383(17) . ?
C124 C125 1.354(17) . ?
C125 C126 1.361(15) . ?
C131 C132 1.379(14) . ?
C131 C136 1.418(14) . ?
C132 C133 1.385(15) . ?
C133 C134 1.369(17) . ?
C134 C135 1.348(17) . ?
C135 C136 1.380(15) . ?
P2 C221 1.825(12) . ?
P2 C211 1.828(11) . ?
P2 C231 1.830(11) . ?
C211 C216 1.354(14) . ?
C211 C212 1.381(15) . ?
C212 C213 1.387(16) . ?
C213 C214 1.385(18) . ?
C214 C215 1.349(18) . ?
C215 C216 1.399(16) . ?
C221 C226 1.386(15) . ?
C221 C222 1.391(16) . ?
C222 C223 1.342(17) . ?
C223 C224 1.352(17) . ?
C224 C225 1.392(18) . ?
C225 C226 1.416(18) . ?
C231 C236 1.364(16) . ?
C231 C232 1.387(16) . ?
C232 C233 1.355(19) . ?
C233 C234 1.34(2) . ?
C234 C235 1.35(2) . ?
C235 C236 1.386(19) . ?
